data_4347139
loop_
_publ_author_name
'Fernandes, Tamires S.'
'Vilela, Ramon S.'
'Valdo, Ana K.'
'Martins, Felipe T.'
'Garc\'ia-Espa\~na, Enrique'
'Incl\'an, Mario'
'Cano, Joan'
'Lloret, Francesc'
'Julve, Miguel'
'Stumpf, Humberto O.'
'Cangussu, Danielle'

_publ_section_title
;
 Dicopper(II) Metallacyclophanes with N,N'-2,6-Pyridinebis(oxamate):
 Solution Study, Synthesis, Crystal Structures, and Magnetic Properties.
;
_journal_issue 5
_journal_name_full 'Inorganic chemistry'
_journal_page_first 2390
_journal_page_last 2401
_journal_paper_doi 10.1021/acs.inorgchem.5b02786
_journal_volume 55
_journal_year 2016
_chemical_formula_sum 'C18 H36 Cl2 Cu2 N6 Na6 O27'
_chemical_formula_weight 1104.47
_space_group_IT_number 57
_space_group_name_Hall '-P 2c 2b'
_space_group_name_H-M_alt 'P b c m'
_symmetry_cell_setting orthorhombic
_symmetry_space_group_name_H-M 'P b c m'
_atom_sites_solution_hydrogens geom
_atom_sites_solution_primary direct
_atom_sites_solution_secondary difmap
_audit_creation_method SHELXL-97
_cell_angle_alpha 90.00
_cell_angle_beta 90.00
_cell_angle_gamma 90.00
_cell_formula_units_Z 4
_cell_length_a 13.0966(8)
_cell_length_b 21.1127(13)
_cell_length_c 14.9035(8)
_cell_measurement_reflns_used 43486
_cell_measurement_temperature 296(2)
_cell_measurement_theta_max 26.38
_cell_measurement_theta_min 1.55
_cell_volume 4120.9(4)
_computing_structure_refinement 'SHELXL-97 (Sheldrick, 2008)'
_diffrn_ambient_temperature 296(2)
_diffrn_measured_fraction_theta_full 1.000
_diffrn_measured_fraction_theta_max 1.000
_diffrn_measurement_device_type KappaCCD
_diffrn_radiation_monochromator graphite
_diffrn_radiation_source 'fine-focus sealed tube'
_diffrn_radiation_type MoK\a
_diffrn_radiation_wavelength 0.71073
_diffrn_reflns_av_R_equivalents 0.0377
_diffrn_reflns_av_sigmaI/netI 0.0208
_diffrn_reflns_limit_h_max 16
_diffrn_reflns_limit_h_min -16
_diffrn_reflns_limit_k_max 26
_diffrn_reflns_limit_k_min -26
_diffrn_reflns_limit_l_max 18
_diffrn_reflns_limit_l_min -11
_diffrn_reflns_number 43486
_diffrn_reflns_theta_full 26.38
_diffrn_reflns_theta_max 26.38
_diffrn_reflns_theta_min 1.55
_exptl_absorpt_coefficient_mu 1.324
_exptl_absorpt_correction_T_max 0.842
_exptl_absorpt_correction_T_min 0.792
_exptl_absorpt_correction_type multi-scan
_exptl_absorpt_process_details 'Blessing, R. H. (1995) Acta Cryst., A51, 33-38'
_exptl_crystal_colour blue
_exptl_crystal_density_diffrn 1.780
_exptl_crystal_density_method 'not measured'
_exptl_crystal_description prism
_exptl_crystal_F_000 2240
_exptl_crystal_size_max 0.36
_exptl_crystal_size_mid 0.14
_exptl_crystal_size_min 0.13
_refine_diff_density_max 0.762
_refine_diff_density_min -1.085
_refine_diff_density_rms 0.095
_refine_ls_extinction_method none
_refine_ls_goodness_of_fit_ref 1.034
_refine_ls_hydrogen_treatment constr
_refine_ls_matrix_type full
_refine_ls_number_parameters 301
_refine_ls_number_reflns 4383
_refine_ls_number_restraints 2
_refine_ls_restrained_S_all 1.036
_refine_ls_R_factor_all 0.0622
_refine_ls_R_factor_gt 0.0500
_refine_ls_shift/su_max 0.004
_refine_ls_shift/su_mean 0.000
_refine_ls_structure_factor_coef Fsqd
_refine_ls_weighting_details 'calc w=1/[\s^2^(Fo^2^)+(0.0706P)^2^+12.0512P] where P=(Fo^2^+2Fc^2^)/3'
_refine_ls_weighting_scheme calc
_refine_ls_wR_factor_gt 0.1362
_refine_ls_wR_factor_ref 0.1459
_reflns_number_gt 3572
_reflns_number_total 4383
_reflns_threshold_expression >2\s(I)
_cod_data_source_file ic5b02786_si_002.cif
_cod_data_source_block 3
_cod_original_sg_symbol_H-M Pbcm
_cod_database_code 4347139

loop_
_symmetry_equiv_pos_as_xyz
'x, y, z'
'x, -y+1/2, -z'
'-x, y+1/2, -z+1/2'
'-x, -y, z+1/2'
'-x, -y, -z'
'-x, y-1/2, z'
'x, -y-1/2, z-1/2'
'x, y, -z-1/2'

loop_
_atom_site_label
_atom_site_type_symbol
_atom_site_fract_x
_atom_site_fract_y
_atom_site_fract_z
_atom_site_U_iso_or_equiv
_atom_site_adp_type
_atom_site_occupancy
_atom_site_symmetry_multiplicity
_atom_site_calc_flag
_atom_site_refinement_flags
Cu1 Cu 0.66337(4) 0.494895(19) 0.01827(3) 0.02662(16) Uani 1 1 d .
N3 N 0.7365(3) 0.55775(18) 0.2500 0.0207(8) Uani 1 2 d S
O4 O 0.7628(2) 0.66534(11) 0.09691(16) 0.0345(6) Uani 1 1 d .
O6 O 0.6321(2) 0.57000(11) -0.05753(16) 0.0328(6) Uani 1 1 d .
Na2 Na 0.77915(17) 0.7500 0.0000 0.0353(5) Uani 1 2 d S
O3 O 0.5810(2) 0.44402(11) -0.06371(16) 0.0372(7) Uani 1 1 d .
N1 N 0.6667(3) 0.41431(17) 0.2500 0.0213(8) Uani 1 2 d S
Na1 Na 0.48671(16) 0.2500 0.0000 0.0301(4) Uani 1 2 d S
N2 N 0.6633(2) 0.41669(13) 0.09197(18) 0.0254(6) Uani 1 1 d .
N4 N 0.7303(2) 0.55846(13) 0.09311(17) 0.0231(6) Uani 1 1 d .
C6 C 0.7877(3) 0.54966(15) 0.1734(2) 0.0216(7) Uani 1 1 d .
C9 C 0.7243(3) 0.61663(15) 0.0623(2) 0.0236(7) Uani 1 1 d .
C10 C 0.6646(3) 0.62208(16) -0.0264(2) 0.0248(7) Uani 1 1 d .
C1 C 0.7154(3) 0.40161(15) 0.1731(2) 0.0233(7) Uani 1 1 d .
C4 C 0.6150(3) 0.36903(16) 0.0524(2) 0.0258(7) Uani 1 1 d .
O1 O 0.6063(2) 0.31354(11) 0.08032(16) 0.0359(6) Uani 1 1 d .
C2 C 0.8121(3) 0.3755(2) 0.1701(2) 0.0392(9) Uani 1 1 d .
H2 H 0.8438 0.3670 0.1156 0.047 Uiso 1 1 calc R
C3 C 0.8602(5) 0.3624(4) 0.2500 0.0501(17) Uani 1 2 d S
H3 H 0.9253 0.3447 0.2500 0.060 Uiso 1 2 calc SR
O5 O 0.6521(2) 0.67504(12) -0.06054(18) 0.0346(6) Uani 1 1 d .
O2 O 0.5267(2) 0.34494(11) -0.08394(15) 0.0335(6) Uani 1 1 d .
C5 C 0.5695(3) 0.38625(16) -0.0397(2) 0.0270(7) Uani 1 1 d .
C7 C 0.8892(3) 0.5329(2) 0.1698(2) 0.0386(9) Uani 1 1 d .
H7 H 0.9223 0.5276 0.1151 0.046 Uiso 1 1 calc R
C8 C 0.9402(5) 0.5242(4) 0.2500 0.0498(17) Uani 1 2 d S
H8 H 1.0086 0.5125 0.2500 0.060 Uiso 1 2 calc SR
Na5 Na 0.52278(19) 0.33859(10) 0.7500 0.0357(5) Uani 1 2 d S
O4W O 0.3461(3) 0.29390(18) 0.7500 0.0412(10) Uani 1 2 d S
H7W H 0.3139 0.3037 0.7969 0.062 Uiso 1 1 d R
O5W O 0.5587(4) 0.23096(18) 0.7500 0.0439(10) Uani 1 2 d S
H9W H 0.5783 0.2103 0.7952 0.066 Uiso 1 1 d R
O2W O 0.4783(3) 0.44513(19) 0.7500 0.0535(12) Uani 1 2 d SD
H3W H 0.4087 0.4462 0.7500 0.080 Uiso 1 2 d SR
H4W H 0.4951 0.4617 0.7909 0.080 Uiso 0.50 1 d PRD
O3W O 0.6987(5) 0.3796(5) 0.7500 0.117(3) Uani 1 2 d S
H5W H 0.7156 0.3504 0.7923 0.176 Uiso 1 1 d R
Cl1 Cl 0.83974(14) 0.46569(11) 0.92804(12) 0.0981(6) Uani 1 1 d .
O1W O 0.8997(3) 0.7010(2) -0.0995(3) 0.0799(12) Uani 1 1 d .
H1W H 0.9453 0.6688 -0.0772 0.120 Uiso 1 1 d R
H2W H 0.9395 0.7283 -0.1194 0.120 Uiso 1 1 d R
Na4 Na 0.3811(2) 0.18590(13) 0.7500 0.0788(11) Uani 1 2 d S
O6W O 0.2098(4) 0.1540(3) 0.7500 0.0697(15) Uani 1 2 d S
H11W H 0.1918 0.1584 0.7959 0.105 Uiso 1 1 d R
O7W O 0.4516(4) 0.0900(2) 0.7500 0.093(2) Uani 1 2 d S
H13W H 0.5138 0.0794 0.7500 0.139 Uiso 1 2 d SR
H14W H 0.4504 0.0816 0.8121 0.139 Uiso 0.50 1 d PR
Na6 Na 0.6019(3) 0.50331(16) 0.8079(2) 0.0483(9) Uani 0.50 1 d P
Na3 Na 0.2265(5) 0.0227(3) 0.7500 0.143(2) Uani 1 2 d S
O9W O 0.7718(7) 0.2500 0.0000 0.156(4) Uani 1 2 d S
H17W H 0.7338 0.2819 0.0107 0.233 Uiso 0.50 1 d PR
H18W H 0.7696 0.2248 0.0445 0.233 Uiso 0.50 1 d PR
O8W O 0.9684(5) 0.5892(3) -0.0392(5) 0.142(3) Uani 1 1 d .
H15W H 1.0203 0.5748 -0.0033 0.213 Uiso 1 1 d RD
H16W H 0.9746 0.5550 -0.0695 0.213 Uiso 1 1 d RD
O11W O 0.9533(5) 0.8110(2) -0.1673(5) 0.154(3) Uani 1 1 d .
H21W H 1.0228 0.8045 -0.1403 0.230 Uiso 1 1 d R
H22W H 0.9338 0.8374 -0.1302 0.230 Uiso 1 1 d R
O10W O 1.1308(13) 0.8311(6) -0.1044(11) 0.344(9) Uani 1 1 d .
H19W H 1.0893 0.8700 -0.0973 0.517 Uiso 1 1 d R
H20W H 1.1872 0.8462 -0.1088 0.517 Uiso 1 1 d R

loop_
_atom_site_aniso_label
_atom_site_aniso_U_11
_atom_site_aniso_U_22
_atom_site_aniso_U_33
_atom_site_aniso_U_23
_atom_site_aniso_U_13
_atom_site_aniso_U_12
Cu1 0.0449(3) 0.0177(2) 0.0172(2) 0.00225(15) -0.00703(17) -0.00614(17)
N3 0.027(2) 0.0186(18) 0.0163(17) 0.000 0.000 -0.0016(15)
O4 0.0555(17) 0.0225(12) 0.0254(12) -0.0002(10) -0.0069(12) -0.0102(12)
O6 0.0506(16) 0.0225(12) 0.0252(12) 0.0051(10) -0.0137(12) -0.0062(11)
Na2 0.0445(12) 0.0239(10) 0.0375(11) 0.0068(9) 0.000 0.000
O3 0.0660(19) 0.0232(12) 0.0224(12) 0.0052(10) -0.0155(12) -0.0134(12)
N1 0.031(2) 0.0158(18) 0.0172(18) 0.000 0.000 -0.0025(16)
Na1 0.0416(12) 0.0175(9) 0.0311(10) 0.0009(7) 0.000 0.000
N2 0.0398(17) 0.0201(14) 0.0164(13) 0.0026(11) -0.0044(12) -0.0058(12)
N4 0.0325(15) 0.0215(14) 0.0154(12) 0.0006(11) -0.0022(11) -0.0021(11)
C6 0.0291(17) 0.0184(15) 0.0173(15) -0.0005(12) -0.0012(13) -0.0045(13)
C9 0.0335(18) 0.0197(15) 0.0176(15) -0.0001(12) 0.0024(14) -0.0030(13)
C10 0.0306(18) 0.0222(16) 0.0215(16) 0.0028(13) 0.0012(13) -0.0025(14)
C1 0.0352(18) 0.0181(15) 0.0166(15) 0.0004(12) 0.0012(13) -0.0061(13)
C4 0.0385(19) 0.0209(16) 0.0180(15) 0.0012(13) -0.0008(14) -0.0026(14)
O1 0.0616(18) 0.0205(12) 0.0256(13) 0.0062(10) -0.0121(12) -0.0091(12)
C2 0.037(2) 0.057(3) 0.0238(18) -0.0027(17) 0.0079(16) 0.0078(19)
C3 0.031(3) 0.080(5) 0.039(3) 0.000 0.000 0.022(3)
O5 0.0463(16) 0.0217(12) 0.0358(14) 0.0074(11) -0.0070(12) -0.0009(11)
O2 0.0558(17) 0.0230(12) 0.0216(12) 0.0006(10) -0.0081(12) -0.0112(12)
C5 0.043(2) 0.0214(16) 0.0170(15) 0.0007(13) -0.0031(14) -0.0043(15)
C7 0.035(2) 0.058(3) 0.0229(18) -0.0015(17) 0.0063(15) 0.0049(19)
C8 0.029(3) 0.092(5) 0.029(3) 0.000 0.000 0.015(3)
Na5 0.0539(14) 0.0251(10) 0.0280(10) 0.000 0.000 0.0009(10)
O4W 0.057(3) 0.032(2) 0.034(2) 0.000 0.000 0.0091(19)
O5W 0.071(3) 0.032(2) 0.0283(19) 0.000 0.000 0.016(2)
O2W 0.032(2) 0.029(2) 0.100(4) 0.000 0.000 -0.0016(17)
O3W 0.073(4) 0.182(9) 0.097(5) 0.000 0.000 -0.028(5)
Cl1 0.0855(12) 0.1399(18) 0.0688(10) 0.0193(11) 0.0199(8) 0.0273(11)
O1W 0.086(3) 0.070(3) 0.083(3) -0.005(2) 0.024(2) 0.006(2)
Na4 0.0511(17) 0.0275(13) 0.158(4) 0.000 0.000 0.0060(12)
O6W 0.075(4) 0.088(4) 0.046(3) 0.000 0.000 -0.013(3)
O7W 0.033(3) 0.027(2) 0.218(8) 0.000 0.000 0.005(2)
Na6 0.068(2) 0.0459(19) 0.0309(17) 0.0174(14) -0.0191(16) -0.0224(17)
Na3 0.134(5) 0.167(5) 0.127(4) 0.000 0.000 -0.030(4)
O9W 0.110(6) 0.087(6) 0.270(13) -0.072(7) 0.000 0.000
O8W 0.107(4) 0.143(6) 0.175(6) 0.068(5) 0.033(4) 0.032(4)
O11W 0.130(5) 0.072(3) 0.258(9) 0.026(4) 0.024(6) 0.000(3)
O10W 0.39(2) 0.243(13) 0.40(2) 0.025(14) -0.158(18) -0.004(13)

loop_
_atom_type_symbol
_atom_type_description
_atom_type_scat_dispersion_real
_atom_type_scat_dispersion_imag
_atom_type_scat_source
C C 0.0033 0.0016 'International Tables Vol C Tables 4.2.6.8 and 6.1.1.4'
N N 0.0061 0.0033 'International Tables Vol C Tables 4.2.6.8 and 6.1.1.4'
O O 0.0106 0.0060 'International Tables Vol C Tables 4.2.6.8 and 6.1.1.4'
Cu Cu 0.3201 1.2651 'International Tables Vol C Tables 4.2.6.8 and 6.1.1.4'
Na Na 0.0362 0.0249 'International Tables Vol C Tables 4.2.6.8 and 6.1.1.4'
Cl Cl 0.1484 0.1585 'International Tables Vol C Tables 4.2.6.8 and 6.1.1.4'
H H 0.0000 0.0000 'International Tables Vol C Tables 4.2.6.8 and 6.1.1.4'

loop_
_geom_angle_atom_site_label_1
_geom_angle_atom_site_label_2
_geom_angle_atom_site_label_3
_geom_angle
_geom_angle_site_symmetry_1
_geom_angle_site_symmetry_3
O3 Cu1 N4 169.67(12) . .
O3 Cu1 N2 83.59(11) . .
N4 Cu1 N2 104.83(11) . .
O3 Cu1 O6 88.25(10) . .
N4 Cu1 O6 82.48(11) . .
N2 Cu1 O6 167.96(12) . .
O3 Cu1 Cl1 91.98(10) . 1_554
N4 Cu1 Cl1 93.23(10) . 1_554
N2 Cu1 Cl1 94.86(10) . 1_554
O6 Cu1 Cl1 94.25(9) . 1_554
O3 Cu1 Na6 44.56(9) . 1_554
N4 Cu1 Na6 128.77(10) . 1_554
N2 Cu1 Na6 125.53(10) . 1_554
O6 Cu1 Na6 49.91(9) . 1_554
Cl1 Cu1 Na6 75.36(9) 1_554 1_554
C6 N3 C6 117.5(4) 8_556 .
C9 O4 Na2 114.4(2) . .
C10 O6 Cu1 114.5(2) . .
C10 O6 Na6 147.3(2) . 1_554
Cu1 O6 Na6 92.27(12) . 1_554
O4 Na2 O4 169.38(18) . 2_565
O4 Na2 O1W 96.54(13) . .
O4 Na2 O1W 90.45(13) 2_565 .
O4 Na2 O1W 90.45(13) . 2_565
O4 Na2 O1W 96.54(13) 2_565 2_565
O1W Na2 O1W 97.8(2) . 2_565
O4 Na2 O5 70.71(9) . .
O4 Na2 O5 101.86(11) 2_565 .
O1W Na2 O5 86.64(13) . .
O1W Na2 O5 161.06(12) 2_565 .
O4 Na2 O5 101.86(11) . 2_565
O4 Na2 O5 70.71(9) 2_565 2_565
O1W Na2 O5 161.06(12) . 2_565
O1W Na2 O5 86.64(13) 2_565 2_565
O5 Na2 O5 95.16(15) . 2_565
O4 Na2 C9 22.02(9) . .
O4 Na2 C9 152.07(11) 2_565 .
O1W Na2 C9 86.85(12) . .
O1W Na2 C9 111.37(13) 2_565 .
O5 Na2 C9 50.25(9) . .
O5 Na2 C9 108.78(11) 2_565 .
O4 Na2 C9 152.07(11) . 2_565
O4 Na2 C9 22.02(9) 2_565 2_565
O1W Na2 C9 111.37(13) . 2_565
O1W Na2 C9 86.85(12) 2_565 2_565
O5 Na2 C9 108.78(11) . 2_565
O5 Na2 C9 50.25(9) 2_565 2_565
C9 Na2 C9 152.77(16) . 2_565
O4 Na2 C10 50.43(9) . .
O4 Na2 C10 123.22(11) 2_565 .
O1W Na2 C10 82.25(12) . .
O1W Na2 C10 140.22(12) 2_565 .
O5 Na2 C10 21.98(8) . .
O5 Na2 C10 106.10(11) 2_565 .
C9 Na2 C10 28.92(9) . .
C9 Na2 C10 130.43(11) 2_565 .
O4 Na2 C10 123.22(11) . 2_565
O4 Na2 C10 50.43(9) 2_565 2_565
O1W Na2 C10 140.22(12) . 2_565
O1W Na2 C10 82.25(12) 2_565 2_565
O5 Na2 C10 106.10(11) . 2_565
O5 Na2 C10 21.98(8) 2_565 2_565
C9 Na2 C10 130.43(11) . 2_565
C9 Na2 C10 28.92(9) 2_565 2_565
C10 Na2 C10 122.40(15) . 2_565
O4 Na2 Na1 84.69(9) . 5_665
O4 Na2 Na1 84.69(9) 2_565 5_665
O1W Na2 Na1 131.12(12) . 5_665
O1W Na2 Na1 131.12(12) 2_565 5_665
O5 Na2 Na1 47.58(8) . 5_665
O5 Na2 Na1 47.58(8) 2_565 5_665
C9 Na2 Na1 76.39(8) . 5_665
C9 Na2 Na1 76.39(8) 2_565 5_665
C10 Na2 Na1 61.20(7) . 5_665
C10 Na2 Na1 61.20(7) 2_565 5_665
C5 O3 Cu1 114.5(2) . .
C5 O3 Na6 139.8(2) . 1_554
Cu1 O3 Na6 98.95(13) . 1_554
C1 N1 C1 117.8(4) 8_556 .
O1 Na1 O1 97.87(16) . 2
O1 Na1 O2 93.69(10) . 2
O1 Na1 O2 69.60(9) 2 2
O1 Na1 O2 69.60(9) . .
O1 Na1 O2 93.69(10) 2 .
O2 Na1 O2 155.01(17) 2 .
O1 Na1 O5 170.38(9) . 6_655
O1 Na1 O5 86.68(9) 2 6_655
O2 Na1 O5 79.90(9) 2 6_655
O2 Na1 O5 118.74(9) . 6_655
O1 Na1 O5 86.67(9) . 5_665
O1 Na1 O5 170.38(9) 2 5_665
O2 Na1 O5 118.74(9) 2 5_665
O2 Na1 O5 79.90(9) . 5_665
O5 Na1 O5 90.13(14) 6_655 5_665
O1 Na1 C4 21.28(8) . .
O1 Na1 C4 103.00(12) 2 .
O2 Na1 C4 114.90(11) 2 .
O2 Na1 C4 49.17(8) . .
O5 Na1 C4 164.31(10) 6_655 .
O5 Na1 C4 78.30(9) 5_665 .
O1 Na1 C4 103.00(12) . 2
O1 Na1 C4 21.28(8) 2 2
O2 Na1 C4 49.17(8) 2 2
O2 Na1 C4 114.90(11) . 2
O5 Na1 C4 78.30(9) 6_655 2
O5 Na1 C4 164.31(10) 5_665 2
C4 Na1 C4 114.90(15) . 2
O1 Na1 Na2 131.06(8) . 5_665
O1 Na1 Na2 131.07(8) 2 5_665
O2 Na1 Na2 102.49(8) 2 5_665
O2 Na1 Na2 102.49(8) . 5_665
O5 Na1 Na2 45.07(7) 6_655 5_665
O5 Na1 Na2 45.07(7) 5_665 5_665
C4 Na1 Na2 122.55(7) . 5_665
C4 Na1 Na2 122.55(7) 2 5_665
O1 Na1 Na5 74.40(7) . 2_556
O1 Na1 Na5 96.95(7) 2 2_556
O2 Na1 Na5 31.50(6) 2 2_556
O2 Na1 Na5 143.51(7) . 2_556
O5 Na1 Na5 96.70(7) 6_655 2_556
O5 Na1 Na5 92.42(7) 5_665 2_556
C4 Na1 Na5 94.37(7) . 2_556
C4 Na1 Na5 78.62(7) 2 2_556
Na2 Na1 Na5 96.46(4) 5_665 2_556
O1 Na1 Na5 96.95(7) . 1_554
O1 Na1 Na5 74.40(7) 2 1_554
O2 Na1 Na5 143.51(7) 2 1_554
O2 Na1 Na5 31.50(6) . 1_554
O5 Na1 Na5 92.42(7) 6_655 1_554
O5 Na1 Na5 96.70(7) 5_665 1_554
C4 Na1 Na5 78.62(7) . 1_554
C4 Na1 Na5 94.37(7) 2 1_554
Na2 Na1 Na5 96.46(4) 5_665 1_554
Na5 Na1 Na5 167.07(9) 2_556 1_554
O1 Na1 Na4 147.49(8) . 1_554
O1 Na1 Na4 65.77(8) 2 1_554
O2 Na1 Na4 105.25(7) 2 1_554
O2 Na1 Na4 83.08(6) . 1_554
O5 Na1 Na4 42.09(7) 6_655 1_554
O5 Na1 Na4 106.06(9) 5_665 1_554
C4 Na1 Na4 131.20(7) . 1_554
C4 Na1 Na4 72.30(7) 2 1_554
Na2 Na1 Na4 70.76(5) 5_665 1_554
Na5 Na1 Na4 132.96(5) 2_556 1_554
Na5 Na1 Na4 52.61(4) 1_554 1_554
C4 N2 C1 115.9(3) . .
C4 N2 Cu1 112.7(2) . .
C1 N2 Cu1 131.0(2) . .
C9 N4 C6 116.6(3) . .
C9 N4 Cu1 114.6(2) . .
C6 N4 Cu1 128.8(2) . .
N3 C6 C7 123.5(3) . .
N3 C6 N4 115.9(3) . .
C7 C6 N4 120.7(3) . .
O4 C9 N4 126.7(3) . .
O4 C9 C10 119.7(3) . .
N4 C9 C10 113.6(3) . .
N4 C9 Na2 162.8(3) . .
C10 C9 Na2 77.85(18) . .
O5 C10 O6 126.1(3) . .
O5 C10 C9 119.1(3) . .
O6 C10 C9 114.8(3) . .
O5 C10 Na2 48.18(18) . .
O6 C10 Na2 163.9(2) . .
C9 C10 Na2 73.23(17) . .
N1 C1 C2 122.9(3) . .
N1 C1 N2 117.0(3) . .
C2 C1 N2 120.1(3) . .
O1 C4 N2 127.3(3) . .
O1 C4 C5 118.9(3) . .
N2 C4 C5 113.7(3) . .
N2 C4 Na1 168.0(2) . .
C5 C4 Na1 76.07(18) . .
C4 O1 Na1 114.8(2) . .
C3 C2 C1 118.2(4) . .
C3 C2 H2 120.9 . .
C1 C2 H2 120.9 . .
C2 C3 C2 119.9(5) . 8_556
C2 C3 H3 120.0 . .
C2 C3 H3 120.0 8_556 .
C10 O5 Na2 109.8(2) . .
C10 O5 Na1 120.3(2) . 5_665
Na2 O5 Na1 87.35(10) . 5_665
C10 O5 Na4 119.8(2) . 6_664
Na2 O5 Na4 114.28(11) . 6_664
Na1 O5 Na4 100.91(10) 5_665 6_664
C5 O2 Na1 114.2(2) . .
C5 O2 Na5 125.7(2) . 1_554
Na1 O2 Na5 117.83(10) . 1_554
O2 C5 O3 125.5(3) . .
O2 C5 C4 119.2(3) . .
O3 C5 C4 115.4(3) . .
C6 C7 C8 117.9(4) . .
C6 C7 H7 121.1 . .
C8 C7 H7 121.1 . .
C7 C8 C7 119.8(5) . 8_556
C7 C8 H8 120.1 . .
C7 C8 H8 120.1 8_556 .
O5W Na5 O2W 177.19(19) . .
O5W Na5 O3W 98.9(3) . .
O2W Na5 O3W 83.9(3) . .
O5W Na5 O2 92.80(7) . 1_556
O2W Na5 O2 87.30(8) . 1_556
O3W Na5 O2 87.80(9) . 1_556
O5W Na5 O2 92.80(7) . 8_556
O2W Na5 O2 87.30(8) . 8_556
O3W Na5 O2 87.80(9) . 8_556
O2 Na5 O2 173.36(15) 1_556 8_556
O5W Na5 O4W 79.52(16) . .
O2W Na5 O4W 97.67(16) . .
O3W Na5 O4W 178.4(3) . .
O2 Na5 O4W 92.27(9) 1_556 .
O2 Na5 O4W 92.27(9) 8_556 .
O5W Na5 Na4 41.63(13) . .
O2W Na5 Na4 135.56(14) . .
O3W Na5 Na4 140.5(2) . .
O2 Na5 Na4 93.28(7) 1_556 .
O2 Na5 Na4 93.28(7) 8_556 .
O4W Na5 Na4 37.89(10) . .
O5W Na5 Na6 148.95(15) . .
O2W Na5 Na6 33.59(11) . .
O3W Na5 Na6 54.0(2) . .
O2 Na5 Na6 73.32(8) 1_556 .
O2 Na5 Na6 100.06(9) 8_556 .
O4W Na5 Na6 127.54(13) . .
Na4 Na5 Na6 161.20(9) . .
O5W Na5 Na6 148.95(15) . 8_557
O2W Na5 Na6 33.59(11) . 8_557
O3W Na5 Na6 54.0(2) . 8_557
O2 Na5 Na6 100.06(9) 1_556 8_557
O2 Na5 Na6 73.32(8) 8_556 8_557
O4W Na5 Na6 127.54(13) . 8_557
Na4 Na5 Na6 161.20(9) . 8_557
Na6 Na5 Na6 26.74(10) . 8_557
O5W Na5 Na1 65.56(4) . 7_566
O2W Na5 Na1 113.79(4) . 7_566
O3W Na5 Na1 105.21(10) . 7_566
O2 Na5 Na1 155.92(9) 1_556 7_566
O2 Na5 Na1 30.67(6) 8_556 7_566
O4W Na5 Na1 74.18(5) . 7_566
Na4 Na5 Na1 63.74(3) . 7_566
Na6 Na5 Na1 130.71(6) . 7_566
Na6 Na5 Na1 103.98(5) 8_557 7_566
O5W Na5 Na1 65.56(4) . 1_556
O2W Na5 Na1 113.79(4) . 1_556
O3W Na5 Na1 105.21(10) . 1_556
O2 Na5 Na1 30.67(6) 1_556 1_556
O2 Na5 Na1 155.92(9) 8_556 1_556
O4W Na5 Na1 74.18(5) . 1_556
Na4 Na5 Na1 63.74(3) . 1_556
Na6 Na5 Na1 103.98(5) . 1_556
Na6 Na5 Na1 130.71(6) 8_557 1_556
Na1 Na5 Na1 125.26(5) 7_566 1_556
O5W Na5 H5W 84.1 . .
O2W Na5 H5W 98.6 . .
O3W Na5 H5W 20.4 . .
O2 Na5 H5W 74.6 1_556 .
O2 Na5 H5W 102.5 8_556 .
O4W Na5 H5W 158.5 . .
Na4 Na5 H5W 124.3 . .
Na6 Na5 H5W 65.6 . .
Na6 Na5 H5W 72.5 8_557 .
Na1 Na5 H5W 111.4 7_566 .
Na1 Na5 H5W 86.4 1_556 .
Na4 O4W Na5 100.83(17) . .
Na4 O4W H7W 109.8 . .
Na5 O4W H7W 111.8 . .
Na5 O5W Na4 100.54(18) . .
Na5 O5W H9W 124.6 . .
Na4 O5W H9W 95.0 . .
Na6 O2W Na6 46.0(2) . 8_557
Na6 O2W Na5 110.8(2) . .
Na6 O2W Na5 110.8(2) 8_557 .
Na6 O2W H3W 136.0 . .
Na6 O2W H3W 136.0 8_557 .
Na5 O2W H3W 105.9 . .
Na6 O2W H4W 80.8 8_557 .
Na5 O2W H4W 112.6 . .
H3W O2W H4W 106.6 . .
Na5 O3W H5W 89.4 . .
Cu1 Cl1 Na3 95.66(12) 1_556 6_665
Na2 O1W H1W 119.9 . .
Na2 O1W H2W 109.5 . .
H1W O1W H2W 102.9 . .
O7W Na4 O4W 166.8(2) . .
O7W Na4 O6W 97.8(2) . .
O4W Na4 O6W 95.4(2) . .
O7W Na4 O5W 87.72(18) . .
O4W Na4 O5W 79.11(16) . .
O6W Na4 O5W 174.5(2) . .
O7W Na4 O5 89.43(8) . 6_656
O4W Na4 O5 92.78(8) . 6_656
O6W Na4 O5 80.33(8) . 6_656
O5W Na4 O5 99.81(8) . 6_656
O7W Na4 O5 89.43(8) . 3_645
O4W Na4 O5 92.78(8) . 3_645
O6W Na4 O5 80.33(8) . 3_645
O5W Na4 O5 99.81(8) . 3_645
O5 Na4 O5 160.28(16) 6_656 3_645
O7W Na4 Na5 125.55(17) . .
O4W Na4 Na5 41.28(12) . .
O6W Na4 Na5 136.63(18) . .
O5W Na4 Na5 37.83(10) . .
O5 Na4 Na5 98.33(8) 6_656 .
O5 Na4 Na5 98.33(8) 3_645 .
O7W Na4 Na6 24.52(12) . 3_646
O4W Na4 Na6 165.10(10) . 3_646
O6W Na4 Na6 76.94(17) . 3_646
O5W Na4 Na6 108.46(13) . 3_646
O5 Na4 Na6 98.36(10) 6_656 3_646
O5 Na4 Na6 73.49(8) 3_645 3_646
Na5 Na4 Na6 144.72(11) . 3_646
O7W Na4 Na6 24.52(12) . 6_655
O4W Na4 Na6 165.10(10) . 6_655
O6W Na4 Na6 76.94(17) . 6_655
O5W Na4 Na6 108.46(13) . 6_655
O5 Na4 Na6 73.49(8) 6_656 6_655
O5 Na4 Na6 98.36(10) 3_645 6_655
Na5 Na4 Na6 144.72(11) . 6_655
Na6 Na4 Na6 25.18(10) 3_646 6_655
O7W Na4 Na3 54.97(17) . .
O4W Na4 Na3 138.20(18) . .
O6W Na4 Na3 42.85(18) . .
O5W Na4 Na3 142.69(16) . .
O5 Na4 Na3 81.62(8) 6_656 .
O5 Na4 Na3 81.62(8) 3_645 .
Na5 Na4 Na3 179.48(14) . .
Na6 Na4 Na3 35.77(11) 3_646 .
Na6 Na4 Na3 35.77(11) 6_655 .
O7W Na4 Na1 99.00(8) . 1_556
O4W Na4 Na1 75.45(6) . 1_556
O6W Na4 Na1 114.09(6) . 1_556
O5W Na4 Na1 64.72(5) . 1_556
O5 Na4 Na1 37.00(6) 6_656 1_556
O5 Na4 Na1 161.80(11) 3_645 1_556
Na5 Na4 Na1 63.66(4) . 1_556
Na6 Na4 Na1 119.27(7) 3_646 1_556
Na6 Na4 Na1 95.86(6) 6_655 1_556
Na3 Na4 Na1 116.41(4) . 1_556
O7W Na4 Na1 99.00(8) . 7_566
O4W Na4 Na1 75.45(6) . 7_566
O6W Na4 Na1 114.09(6) . 7_566
O5W Na4 Na1 64.72(5) . 7_566
O5 Na4 Na1 161.80(11) 6_656 7_566
O5 Na4 Na1 37.00(6) 3_645 7_566
Na5 Na4 Na1 63.66(4) . 7_566
Na6 Na4 Na1 95.86(6) 3_646 7_566
Na6 Na4 Na1 119.27(7) 6_655 7_566
Na3 Na4 Na1 116.41(4) . 7_566
Na1 Na4 Na1 125.10(8) 1_556 7_566
O7W Na4 H11W 100.9 . .
O4W Na4 H11W 91.8 . .
O6W Na4 H11W 15.4 . .
O5W Na4 H11W 162.5 . .
O5 Na4 H11W 65.4 6_656 .
O5 Na4 H11W 95.5 3_645 .
Na5 Na4 H11W 131.3 . .
Na6 Na4 H11W 84.0 3_646 .
Na6 Na4 H11W 77.4 6_655 .
Na3 Na4 H11W 48.2 . .
Na1 Na4 H11W 98.7 1_556 .
Na1 Na4 H11W 127.7 7_566 .
O7W Na4 H14W 21.3 . .
O4W Na4 H14W 156.2 . .
O6W Na4 H14W 95.3 . .
O5W Na4 H14W 89.8 . .
O5 Na4 H14W 68.2 6_656 .
O5 Na4 H14W 110.0 3_645 .
Na5 Na4 H14W 124.7 . .
Na6 Na4 H14W 38.7 3_646 .
Na6 Na4 H14W 20.2 6_655 .
Na3 Na4 H14W 55.7 . .
Na1 Na4 H14W 80.7 1_556 .
Na1 Na4 H14W 118.8 7_566 .
H11W Na4 H14W 92.9 . .
Na4 O6W Na3 102.2(3) . .
Na4 O6W H11W 105.8 . .
Na3 O6W H11W 98.7 . .
Na6 O7W Na6 47.5(2) 3_646 6_655
Na6 O7W Na4 129.9(2) 3_646 .
Na6 O7W Na4 129.9(2) 6_655 .
Na6 O7W H13W 95.1 3_646 .
Na6 O7W H13W 95.1 6_655 .
Na4 O7W H13W 129.9 . .
Na6 O7W H14W 103.3 3_646 .
Na6 O7W H14W 55.8 6_655 .
Na4 O7W H14W 99.4 . .
H13W O7W H14W 88.1 . .
Na6 Na6 O7W 66.25(11) 8_557 6_665
Na6 Na6 O2W 67.00(10) 8_557 .
O7W Na6 O2W 94.5(2) 6_665 .
Na6 Na6 O3 146.20(11) 8_557 1_556
O7W Na6 O3 139.5(2) 6_665 1_556
O2W Na6 O3 86.30(14) . 1_556
Na6 Na6 Na3 69.32(9) 8_557 6_665
O7W Na6 Na3 90.9(2) 6_665 6_665
O2W Na6 Na3 129.1(2) . 6_665
O3 Na6 Na3 119.6(2) 1_556 6_665
Na6 Na6 O6 143.90(9) 8_557 1_556
O7W Na6 O6 83.84(15) 6_665 1_556
O2W Na6 O6 138.4(2) . 1_556
O3 Na6 O6 69.86(13) 1_556 1_556
Na3 Na6 O6 92.49(16) 6_665 1_556
Na6 Na6 Cu1 165.27(7) 8_557 1_556
O7W Na6 Cu1 121.17(16) 6_665 1_556
O2W Na6 Cu1 121.97(13) . 1_556
O3 Na6 Cu1 36.48(8) 1_556 1_556
Na3 Na6 Cu1 97.02(12) 6_665 1_556
O6 Na6 Cu1 37.82(7) 1_556 1_556
Na6 Na6 Na5 76.63(5) 8_557 .
O7W Na6 Na5 127.80(16) 6_665 .
O2W Na6 Na5 35.62(12) . .
O3 Na6 Na5 69.67(10) 1_556 .
Na3 Na6 Na5 109.3(2) 6_665 .
O6 Na6 Na5 139.46(13) 1_556 .
Cu1 Na6 Na5 103.98(8) 1_556 .
Na6 Na6 Na4 77.41(5) 8_557 6_665
O7W Na6 Na4 25.55(13) 6_665 6_665
O2W Na6 Na4 119.89(16) . 6_665
O3 Na6 Na4 135.84(15) 1_556 6_665
Na3 Na6 Na4 73.00(18) 6_665 6_665
O6 Na6 Na4 67.33(9) 1_556 6_665
Cu1 Na6 Na4 104.49(9) 1_556 6_665
Na5 Na6 Na4 150.89(10) . 6_665
Na6 Na6 H4W 81.3 8_557 .
O7W Na6 H4W 96.6 6_665 .
O2W Na6 H4W 15.1 . .
O3 Na6 H4W 75.0 1_556 .
Na3 Na6 H4W 143.6 6_665 .
O6 Na6 H4W 123.6 1_556 .
Cu1 Na6 H4W 109.0 1_556 .
Na5 Na6 H4W 40.7 . .
Na4 Na6 H4W 121.8 6_665 .
Na6 Na3 Na6 41.36(18) 6_655 3_646
Na6 Na3 O6W 103.9(2) 6_655 .
Na6 Na3 O6W 103.9(2) 3_646 .
Na6 Na3 Cl1 83.56(13) 6_655 6_655
Na6 Na3 Cl1 120.3(2) 3_646 6_655
O6W Na3 Cl1 111.87(15) . 6_655
Na6 Na3 Cl1 120.3(2) 6_655 3_646
Na6 Na3 Cl1 83.56(13) 3_646 3_646
O6W Na3 Cl1 111.87(15) . 3_646
Cl1 Na3 Cl1 121.6(2) 6_655 3_646
Na6 Na3 Na4 71.24(17) 6_655 .
Na6 Na3 Na4 71.24(17) 3_646 .
O6W Na3 Na4 34.95(14) . .
Cl1 Na3 Na4 119.08(11) 6_655 .
Cl1 Na3 Na4 119.08(11) 3_646 .
H17W O9W H18W 109.2 . .
H15W O8W H16W 87.5 . .
H21W O11W H22W 96.0 . .
H19W O10W H20W 100.6 . .

loop_
_geom_bond_atom_site_label_1
_geom_bond_atom_site_label_2
_geom_bond_distance
_geom_bond_site_symmetry_2
Cu1 O3 1.952(2) .
Cu1 N4 1.953(3) .
Cu1 N2 1.983(3) .
Cu1 O6 1.990(2) .
Cu1 Cl1 2.7431(18) 1_554
Cu1 Na6 3.242(3) 1_554
N3 C6 1.335(4) 8_556
N3 C6 1.335(4) .
O4 C9 1.256(4) .
O4 Na2 2.308(2) .
O6 C10 1.267(4) .
O6 Na6 2.483(4) 1_554
Na2 O4 2.308(2) 2_565
Na2 O1W 2.400(4) .
Na2 O1W 2.400(4) 2_565
Na2 O5 2.468(3) .
Na2 O5 2.468(3) 2_565
Na2 C9 3.050(3) .
Na2 C9 3.050(3) 2_565
Na2 C10 3.115(4) .
Na2 C10 3.115(4) 2_565
Na2 Na1 3.482(3) 5_665
O3 C5 1.280(4) .
O3 Na6 2.303(4) 1_554
N1 C1 1.339(4) 8_556
N1 C1 1.339(4) .
Na1 O1 2.385(3) .
Na1 O1 2.385(3) 2
Na1 O2 2.420(2) 2
Na1 O2 2.420(2) .
Na1 O5 2.573(3) 6_655
Na1 O5 2.573(3) 5_665
Na1 C4 3.122(4) .
Na1 C4 3.122(4) 2
N2 C4 1.327(4) .
N2 C1 1.424(4) .
N4 C9 1.314(4) .
N4 C6 1.425(4) .
C6 C7 1.376(5) .
C9 C10 1.540(5) .
C10 O5 1.239(4) .
C1 C2 1.383(5) .
C4 O1 1.249(4) .
C4 C5 1.539(5) .
C2 C3 1.375(5) .
C2 H2 0.9300 .
C3 C2 1.375(5) 8_556
C3 H3 0.9300 .
O5 Na1 2.573(3) 5_665
O5 Na4 2.866(3) 6_664
O2 C5 1.229(4) .
O2 Na5 2.479(2) 1_554
C7 C8 1.382(5) .
C7 H7 0.9300 .
C8 C7 1.382(5) 8_556
C8 H8 0.9300 .
Na5 O5W 2.320(4) .
Na5 O2W 2.324(4) .
Na5 O3W 2.461(7) .
Na5 O2 2.479(2) 1_556
Na5 O2 2.479(2) 8_556
Na5 O4W 2.498(5) .
Na5 Na4 3.720(4) .
Na5 Na6 3.730(4) .
Na5 Na6 3.730(4) 8_557
O4W Na4 2.326(5) .
O4W H7W 0.8424 .
O5W Na4 2.513(6) .
O5W H9W 0.8423 .
O2W Na6 2.207(5) .
O2W Na6 2.207(5) 8_557
O2W H3W 0.9123 .
O2W H4W 0.7362 .
O3W H5W 0.9101 .
Cl1 Cu1 2.7431(18) 1_556
Cl1 Na3 3.040(4) 6_665
O1W H1W 0.9636 .
O1W H2W 0.8317 .
Na4 O7W 2.225(5) .
Na4 O6W 2.342(6) .
Na4 O5 2.866(3) 6_656
Na4 O5 2.866(3) 3_645
Na4 Na6 3.957(4) 3_646
Na4 Na6 3.957(4) 6_655
Na4 Na3 3.996(7) .
Na4 H11W 2.6360 .
Na4 H14W 2.5550 .
O6W Na3 2.781(9) .
O6W H11W 0.7293 .
O7W Na6 2.141(5) 3_646
O7W Na6 2.141(5) 6_655
O7W H13W 0.8438 .
O7W H14W 0.9424 .
Na6 Na6 1.725(7) 8_557
Na6 O7W 2.141(5) 6_665
Na6 O3 2.303(4) 1_556
Na6 Na3 2.442(7) 6_665
Na6 O6 2.483(4) 1_556
Na6 Cu1 3.242(3) 1_556
Na6 Na4 3.957(4) 6_665
Na6 H4W 1.6712 .
Na3 Na6 2.442(7) 6_655
Na3 Na6 2.442(7) 3_646
Na3 Cl1 3.040(4) 6_655
Na3 Cl1 3.040(4) 3_646
O9W H17W 0.8530 .
O9W H18W 0.8502 .
O8W H15W 0.9172 .
O8W H16W 0.8557 .
O11W H21W 1.0053 .
O11W H22W 0.8264 .
O10W H19W 0.9902 .
O10W H20W 0.8076 .
